data_2234496
loop_
_publ_author_name
'Wang, Xin'
'Yan, Shi-Wei'
'Chang, Suo-Cheng'
'Liang, Yan-Chen'
'Zhang, Fu-Tian'

_publ_section_title
;
 <i>cis</i>-Tetraaquabis{5-[4-(1<i>H</i>-imidazol-1-yl-\k<i>N</i>^3^)phenyl]tetrazolido}manganese(II)
 dihydrate
;
_journal_coeditor_code ZS2184
_journal_issue 4
_journal_name_full 'Acta Crystallographica Section E'
_journal_page_first m413
_journal_page_last m414
_journal_paper_doi 10.1107/S1600536812010380
_journal_volume 68
_journal_year 2012
_chemical_formula_iupac '[Mn (C10 H7 N6)2 (H2 O)4], 2H2 O'
_chemical_formula_moiety 'C20 H22 Mn N12 O4, 2(H2 O)'
_chemical_formula_sum 'C20 H26 Mn N12 O6'
_chemical_formula_weight 585.47
_chemical_name_systematic
;
<i>cis</i>-Tetraaquabis{5-[4-(1<i>H</i>-imidazol-1-yl-
\k<i>N</i>^3^)phenyl]tetrazolido}manganese(II) dihydrate
;
_space_group_IT_number 15
_symmetry_cell_setting monoclinic
_symmetry_space_group_name_Hall '-C 2yc'
_symmetry_space_group_name_H-M 'C 1 2/c 1'
_atom_sites_solution_hydrogens geom
_atom_sites_solution_primary direct
_atom_sites_solution_secondary difmap
_audit_creation_method SHELXL-97
_cell_angle_alpha 90.00
_cell_angle_beta 129.912(2)
_cell_angle_gamma 90.00
_cell_formula_units_Z 4
_cell_length_a 19.239(3)
_cell_length_b 13.141(2)
_cell_length_c 13.417(2)
_cell_measurement_reflns_used 7759
_cell_measurement_temperature 296(2)
_cell_measurement_theta_max 27.49
_cell_measurement_theta_min 2.08
_cell_volume 2601.8(7)
_computing_cell_refinement 'SAINT (Bruker, 2001)'
_computing_data_collection 'SMART (Bruker, 2001)'
_computing_data_reduction 'SAINT (Bruker, 2001)'
_computing_molecular_graphics 'SHELXTL (Sheldrick, 2008)'
_computing_publication_material 'SHELXL97 (Sheldrick, 2008)'
_computing_structure_refinement 'SHELXL97 (Sheldrick, 2008)'
_computing_structure_solution 'SHELXS97 (Sheldrick, 2008)'
_diffrn_ambient_temperature 296(2)
_diffrn_measured_fraction_theta_full 0.993
_diffrn_measured_fraction_theta_max 0.993
_diffrn_measurement_device_type 'Bruker APEX CCD area-detector'
_diffrn_measurement_method '\f and \w scans'
_diffrn_radiation_monochromator graphite
_diffrn_radiation_source 'fine-focus sealed tube'
_diffrn_radiation_type MoK\a
_diffrn_radiation_wavelength 0.71073
_diffrn_reflns_av_R_equivalents 0.0272
_diffrn_reflns_av_sigmaI/netI 0.0341
_diffrn_reflns_limit_h_max 24
_diffrn_reflns_limit_h_min -24
_diffrn_reflns_limit_k_max 16
_diffrn_reflns_limit_k_min -17
_diffrn_reflns_limit_l_max 17
_diffrn_reflns_limit_l_min -12
_diffrn_reflns_number 7759
_diffrn_reflns_theta_full 27.49
_diffrn_reflns_theta_max 27.49
_diffrn_reflns_theta_min 2.08
_diffrn_standards_number 0
_exptl_absorpt_coefficient_mu 0.568
_exptl_absorpt_correction_T_max 0.8259
_exptl_absorpt_correction_T_min 0.7642
_exptl_absorpt_correction_type multi-scan
_exptl_absorpt_process_details '(SADABS; Sheldrick, 1996)'
_exptl_crystal_colour yellow
_exptl_crystal_density_diffrn 1.495
_exptl_crystal_density_method 'not measured'
_exptl_crystal_description block
_exptl_crystal_F_000 1212
_exptl_crystal_size_max 0.50
_exptl_crystal_size_mid 0.45
_exptl_crystal_size_min 0.35
_refine_diff_density_max 0.210
_refine_diff_density_min -0.271
_refine_ls_extinction_method none
_refine_ls_goodness_of_fit_ref 1.035
_refine_ls_hydrogen_treatment mixed
_refine_ls_matrix_type full
_refine_ls_number_parameters 219
_refine_ls_number_reflns 2962
_refine_ls_number_restraints 0
_refine_ls_restrained_S_all 1.035
_refine_ls_R_factor_all 0.0540
_refine_ls_R_factor_gt 0.0370
_refine_ls_shift/su_max 0.002
_refine_ls_shift/su_mean 0.000
_refine_ls_structure_factor_coef Fsqd
_refine_ls_weighting_details 'calc w=1/[\s^2^(Fo^2^)+(0.0453P)^2^+1.080P] where P=(Fo^2^+2Fc^2^)/3'
_refine_ls_weighting_scheme calc
_refine_ls_wR_factor_gt 0.0899
_refine_ls_wR_factor_ref 0.0987
_reflns_number_gt 2246
_reflns_number_total 2962
_reflns_threshold_expression I>2\s(I)
_cod_data_source_file zs2184.cif
_cod_data_source_block I
_cod_original_sg_symbol_H-M 'C 2/c'
_cod_database_code 2234496
_cod_database_fobs_code 2234496

loop_
_symmetry_equiv_pos_site_id
_symmetry_equiv_pos_as_xyz
1 x,y,z
2 -x,y,1/2-z
3 -x,-y,-z
4 x,-y,1/2+z
5 1/2+x,1/2+y,z
6 1/2-x,1/2+y,1/2-z
7 1/2-x,1/2-y,-z
8 1/2+x,1/2-y,1/2+z

loop_
_atom_site_aniso_label
_atom_site_aniso_U_11
_atom_site_aniso_U_22
_atom_site_aniso_U_33
_atom_site_aniso_U_12
_atom_site_aniso_U_13
_atom_site_aniso_U_23
Mn1 0.0532(3) 0.0388(2) 0.0477(3) 0.0000 0.0440(2) 0.0000
O1W 0.0568(11) 0.0558(10) 0.0539(11) 0.0025(8) 0.0439(10) -0.0081(8)
O2W 0.0539(10) 0.0631(10) 0.0514(10) 0.0093(8) 0.0440(9) 0.0084(8)
N1 0.0636(12) 0.0482(10) 0.0584(11) -0.0029(9) 0.0524(10) 0.0005(8)
N2 0.0619(11) 0.0410(9) 0.0575(11) -0.0042(8) 0.0515(10) -0.0015(8)
N3 0.0657(12) 0.0424(9) 0.0591(12) -0.0070(8) 0.0539(11) -0.0051(8)
N4 0.0638(12) 0.0487(10) 0.0596(11) -0.0038(9) 0.0530(11) -0.0039(9)
N5 0.0626(12) 0.0505(11) 0.0531(11) -0.0060(9) 0.0479(10) -0.0068(8)
N6 0.0611(11) 0.0448(10) 0.0509(10) -0.0094(8) 0.0456(10) -0.0075(8)
C1 0.0740(16) 0.0430(11) 0.0625(14) -0.0077(11) 0.0574(14) -0.0020(10)
C2 0.089(3) 0.052(2) 0.080(3) -0.017(2) 0.075(2) -0.0164(19)
C3 0.092(3) 0.0465(18) 0.084(3) -0.0215(19) 0.076(3) -0.0183(18)
C4 0.0430(11) 0.0414(10) 0.0436(11) 0.0005(8) 0.0354(10) 0.0034(8)
C5 0.0795(16) 0.0366(11) 0.0686(15) -0.0057(10) 0.0634(14) -0.0049(10)
C6 0.0797(16) 0.0372(11) 0.0717(15) -0.0079(10) 0.0658(15) -0.0016(10)
C7 0.0413(11) 0.0400(10) 0.0390(11) -0.0004(8) 0.0317(10) 0.0022(8)
C8 0.0650(14) 0.0426(11) 0.0553(13) -0.0131(10) 0.0488(13) -0.0109(10)
C9 0.0695(15) 0.0439(12) 0.0624(14) -0.0187(11) 0.0548(13) -0.0082(10)
C10 0.0420(11) 0.0375(10) 0.0399(11) 0.0011(8) 0.0318(10) 0.0019(8)
C2A 0.108(10) 0.058(6) 0.100(9) 0.028(7) 0.096(9) 0.021(6)
C3A 0.120(11) 0.045(5) 0.106(10) 0.021(6) 0.101(9) 0.020(6)
O3W 0.0543(11) 0.0420(9) 0.0597(10) 0.0019(8) 0.0420(9) -0.0048(8)

loop_
_atom_site_type_symbol
_atom_site_label
_atom_site_fract_x
_atom_site_fract_y
_atom_site_fract_z
_atom_site_U_iso_or_equiv
_atom_site_thermal_displace_type
_atom_site_calc_flag
_atom_site_refinement_flags
_atom_site_occupancy
Mn Mn1 0.50000 0.64609(3) 1.25000 0.0381(2) Uani . . 1.000
O O1W 0.50199(14) 0.52591(12) 1.13954(19) 0.0494(6) Uani . . 1.000
O O2W 0.35299(11) 0.62992(13) 1.09094(17) 0.0487(6) Uani . . 1.000
N N1 0.53170(13) 0.76342(13) 1.16074(18) 0.0471(6) Uani . . 1.000
N N2 0.58359(12) 0.81830(13) 1.06351(18) 0.0439(6) Uani . . 1.000
N N3 0.72694(13) 0.88544(13) 0.73642(18) 0.0457(6) Uani . . 1.000
N N4 0.73655(13) 0.84944(13) 0.65176(19) 0.0476(6) Uani . . 1.000
N N5 0.70484(12) 0.75736(14) 0.61811(17) 0.0476(7) Uani . . 1.000
N N6 0.67343(12) 0.72992(13) 0.67890(17) 0.0452(6) Uani . . 1.000
C C1 0.54836(16) 0.74146(16) 1.0828(2) 0.0499(8) Uani . . 1.000
C C2 0.5739(3) 0.8554(3) 1.2134(4) 0.0586(16) Uani . . 0.750
C C3 0.6063(3) 0.8903(3) 1.1558(4) 0.0600(15) Uani . . 0.750
C C4 0.61025(13) 0.81709(14) 0.98504(19) 0.0371(6) Uani . . 1.000
C C5 0.64673(17) 0.90308(16) 0.9751(2) 0.0500(8) Uani . . 1.000
C C6 0.67239(17) 0.90067(16) 0.8996(2) 0.0503(8) Uani . . 1.000
C C7 0.66198(13) 0.81344(14) 0.83318(19) 0.0358(6) Uani . . 1.000
C C8 0.62672(15) 0.72795(16) 0.8463(2) 0.0469(7) Uani . . 1.000
C C9 0.60114(15) 0.72957(16) 0.9219(2) 0.0495(8) Uani . . 1.000
C C10 0.68777(13) 0.80981(14) 0.75070(19) 0.0358(6) Uani . . 1.000
C C2A 0.5081(10) 0.8671(8) 1.1261(14) 0.067(5) Uani . . 0.250
C C3A 0.5379(10) 0.9036(8) 1.0642(14) 0.070(5) Uani . . 0.250
O O3W 0.63171(12) 0.47411(14) 1.12748(17) 0.0481(6) Uani . . 1.000
H H1 0.53660 0.67790 1.04430 0.0600 Uiso calc R 1.000
H H5 0.65400 0.96230 1.01900 0.0600 Uiso calc R 1.000
H H2 0.57970 0.88850 1.27980 0.0710 Uiso . . 0.750
H H3 0.63730 0.95100 1.17400 0.0710 Uiso . . 0.750
H H9 0.57770 0.67120 0.93000 0.0590 Uiso calc R 1.000
H H11W 0.5443(19) 0.510(2) 1.146(2) 0.065(9) Uiso . . 1.000
H H12W 0.457(2) 0.524(2) 1.062(3) 0.069(9) Uiso . . 1.000
H H21W 0.3226(18) 0.6277(18) 1.111(3) 0.063(8) Uiso . . 1.000
H H22W 0.329(2) 0.666(2) 1.023(3) 0.078(10) Uiso . . 1.000
H H6 0.69710 0.95870 0.89330 0.0600 Uiso calc R 1.000
H H8 0.62010 0.66830 0.80350 0.0560 Uiso calc R 1.000
H H21A 0.47760 0.90570 1.14540 0.0810 Uiso . . 0.250
H H31A 0.52910 0.96810 1.02920 0.0830 Uiso . . 0.250
H H31W 0.6792(19) 0.508(2) 1.171(3) 0.070(9) Uiso . . 1.000
H H32W 0.6465(17) 0.415(2) 1.150(2) 0.060(8) Uiso . . 1.000

loop_
_atom_type_symbol
_atom_type_description
_atom_type_scat_dispersion_real
_atom_type_scat_dispersion_imag
_atom_type_scat_source
C C 0.0033 0.0016 'International Tables Vol C Tables 4.2.6.8 and 6.1.1.4'
H H 0.0000 0.0000 'International Tables Vol C Tables 4.2.6.8 and 6.1.1.4'
N N 0.0061 0.0033 'International Tables Vol C Tables 4.2.6.8 and 6.1.1.4'
O O 0.0106 0.0060 'International Tables Vol C Tables 4.2.6.8 and 6.1.1.4'
Mn Mn 0.3368 0.7283 'International Tables Vol C Tables 4.2.6.8 and 6.1.1.4'

loop_
_geom_angle_atom_site_label_1
_geom_angle_atom_site_label_2
_geom_angle_atom_site_label_3
_geom_angle_site_symmetry_1
_geom_angle_site_symmetry_3
_geom_angle
_geom_angle_publ_flag
O1W Mn1 O2W . . 80.99(9) no
O1W Mn1 N1 . . 90.32(8) no
O1W Mn1 O1W . 2_657 87.31(8) no
O1W Mn1 O2W . 2_657 90.98(8) no
O1W Mn1 N1 . 2_657 168.63(10) no
O2W Mn1 N1 . . 99.64(8) no
O1W Mn1 O2W 2_657 . 90.98(8) no
O2W Mn1 O2W . 2_657 168.93(7) no
O2W Mn1 N1 . 2_657 87.94(8) no
O1W Mn1 N1 2_657 . 168.63(10) no
O2W Mn1 N1 2_657 . 87.94(8) no
N1 Mn1 N1 . 2_657 94.10(8) no
O1W Mn1 O2W 2_657 2_657 80.99(9) no
O1W Mn1 N1 2_657 2_657 90.32(8) no
O2W Mn1 N1 2_657 2_657 99.64(8) no
H11W O1W H12W . . 108(3) no
Mn1 O1W H11W . . 125.7(18) no
Mn1 O1W H12W . . 115(2) no
H21W O2W H22W . . 112(4) no
Mn1 O2W H21W . . 117(2) no
Mn1 O2W H22W . . 117(3) no
H31W O3W H32W . . 107(3) no
Mn1 N1 C1 . . 124.09(14) no
Mn1 N1 C2A . . 133.7(9) no
C1 N1 C2 . . 103.8(3) no
C1 N1 C2A . . 98.1(8) no
Mn1 N1 C2 . . 126.8(2) no
C3A N2 C4 . . 121.6(7) no
C1 N2 C3A . . 101.7(8) no
C3 N2 C4 . . 127.3(3) no
C1 N2 C4 . . 126.86(19) no
C1 N2 C3 . . 104.6(3) no
N4 N3 C10 . . 104.79(18) no
N3 N4 N5 . . 109.4(2) no
N4 N5 N6 . . 109.5(2) no
N5 N6 C10 . . 105.31(19) no
N1 C1 N2 . . 113.9(2) no
N1 C2 C3 . . 110.1(4) no
N1 C2A C3A . . 111.5(15) no
N2 C3 C2 . . 106.5(4) no
N2 C3A C2A . . 103.2(9) no
N2 C4 C9 . . 119.9(2) no
C5 C4 C9 . . 119.9(3) no
N2 C4 C5 . . 120.27(19) no
C4 C5 C6 . . 119.6(2) no
C5 C6 C7 . . 121.2(2) no
C6 C7 C10 . . 122.0(2) no
C8 C7 C10 . . 119.89(19) no
C6 C7 C8 . . 118.1(3) no
C7 C8 C9 . . 121.1(2) no
C4 C9 C8 . . 120.1(2) no
N3 C10 C7 . . 125.22(18) no
N6 C10 C7 . . 123.8(2) no
N3 C10 N6 . . 111.0(2) no
N2 C1 H1 . . 123.00 no
N1 C1 H1 . . 123.00 no
N1 C2 H2 . . 125.00 no
C3 C2 H2 . . 125.00 no
C3A C2A H21A . . 124.00 no
N1 C2A H21A . . 124.00 no
C2 C3 H3 . . 127.00 no
N2 C3 H3 . . 127.00 no
N2 C3A H31A . . 129.00 no
C2A C3A H31A . . 128.00 no
C4 C5 H5 . . 120.00 no
C6 C5 H5 . . 120.00 no
C5 C6 H6 . . 119.00 no
C7 C6 H6 . . 119.00 no
C9 C8 H8 . . 120.00 no
C7 C8 H8 . . 119.00 no
C8 C9 H9 . . 120.00 no
C4 C9 H9 . . 120.00 no

loop_
_geom_bond_atom_site_label_1
_geom_bond_atom_site_label_2
_geom_bond_site_symmetry_2
_geom_bond_distance
_geom_bond_publ_flag
Mn1 O1W . 2.183(2) no
Mn1 O2W . 2.203(2) no
Mn1 N1 . 2.263(2) no
Mn1 O1W 2_657 2.183(2) no
Mn1 O2W 2_657 2.203(2) no
Mn1 N1 2_657 2.263(2) no
O1W H12W . 0.82(3) no
O1W H11W . 0.79(4) no
O2W H21W . 0.79(4) no
O2W H22W . 0.85(3) no
O3W H32W . 0.82(3) no
O3W H31W . 0.83(4) no
N1 C2 . 1.372(5) no
N1 C1 . 1.308(4) no
N1 C2A . 1.417(11) no
N2 C4 . 1.437(4) no
N2 C3 . 1.388(5) no
N2 C3A . 1.428(16) no
N2 C1 . 1.331(4) no
N3 C10 . 1.333(3) no
N3 N4 . 1.348(3) no
N4 N5 . 1.299(3) no
N5 N6 . 1.339(4) no
N6 C10 . 1.329(3) no
C2 C3 . 1.347(9) no
C2A C3A . 1.36(3) no
C4 C5 . 1.381(4) no
C4 C9 . 1.371(3) no
C5 C6 . 1.383(5) no
C6 C7 . 1.385(3) no
C7 C10 . 1.476(4) no
C7 C8 . 1.381(3) no
C8 C9 . 1.383(4) no
C1 H1 . 0.9300 no
C2 H2 . 0.9300 no
C2A H21A . 0.9300 no
C3 H3 . 0.9300 no
C3A H31A . 0.9300 no
C5 H5 . 0.9300 no
C6 H6 . 0.9300 no
C8 H8 . 0.9300 no
C9 H9 . 0.9300 no

loop_
_geom_hbond_atom_site_label_D
_geom_hbond_atom_site_label_H
_geom_hbond_atom_site_label_A
_geom_hbond_site_symmetry_A
_geom_hbond_distance_DH
_geom_hbond_distance_HA
_geom_hbond_distance_DA
_geom_hbond_angle_DHA
_geom_hbond_publ_flag
O1W H11W O3W . 0.79(4) 1.91(4) 2.690(4) 169(2) yes
O1W H12W O3W 3_667 0.82(3) 1.95(3) 2.762(3) 168(4) yes
O2W H21W N4 8_465 0.79(4) 2.07(4) 2.847(4) 169(3) yes
O2W H22W N5 2_656 0.85(3) 1.97(3) 2.812(3) 170(4) yes
O3W H31W N3 7_667 0.83(4) 1.97(3) 2.786(3) 167(3) yes
O3W H31W N4 7_667 0.83(4) 2.62(3) 3.308(3) 142(3) yes
O3W H32W N6 4_565 0.82(3) 1.95(3) 2.757(3) 172(2) yes

loop_
_geom_torsion_atom_site_label_1
_geom_torsion_atom_site_label_2
_geom_torsion_atom_site_label_3
_geom_torsion_atom_site_label_4
_geom_torsion_site_symmetry_1
_geom_torsion
_geom_torsion_publ_flag
O1W Mn1 N1 C1 . -4.3(2) no
O1W Mn1 N1 C2 . -154.2(4) no
O2W Mn1 N1 C1 . -85.2(2) no
O2W Mn1 N1 C2 . 124.9(4) no
O2W Mn1 N1 C1 2_657 86.7(2) no
O2W Mn1 N1 C2 2_657 -63.3(4) no
N1 Mn1 N1 C1 2_657 -173.8(2) no
N1 Mn1 N1 C2 2_657 36.3(4) no
Mn1 N1 C1 N2 . -166.66(17) no
C2 N1 C1 N2 . -11.0(3) no
Mn1 N1 C2 C3 . 161.0(3) no
C1 N1 C2 C3 . 6.3(5) no
C3 N2 C1 N1 . 11.3(4) no
C4 N2 C1 N1 . 179.0(2) no
C1 N2 C3 C2 . -6.5(5) no
C4 N2 C3 C2 . -174.1(3) no
C1 N2 C4 C5 . -179.5(2) no
C1 N2 C4 C9 . -0.8(4) no
C3 N2 C4 C5 . -14.5(4) no
C3 N2 C4 C9 . 164.2(3) no
C10 N3 N4 N5 . -0.1(3) no
N4 N3 C10 N6 . 0.1(3) no
N4 N3 C10 C7 . -179.0(2) no
N3 N4 N5 N6 . 0.1(3) no
N4 N5 N6 C10 . 0.0(3) no
N5 N6 C10 N3 . -0.1(3) no
N5 N6 C10 C7 . 179.1(2) no
N1 C2 C3 N2 . 0.2(5) no
N2 C4 C5 C6 . 179.8(2) no
C9 C4 C5 C6 . 1.1(4) no
N2 C4 C9 C8 . -180.0(2) no
C5 C4 C9 C8 . -1.3(4) no
C4 C5 C6 C7 . 0.2(4) no
C5 C6 C7 C8 . -1.2(4) no
C5 C6 C7 C10 . 179.1(2) no
C6 C7 C8 C9 . 1.0(4) no
C10 C7 C8 C9 . -179.3(2) no
C6 C7 C10 N3 . 3.6(4) no
C6 C7 C10 N6 . -175.4(2) no
C8 C7 C10 N3 . -176.1(2) no
C8 C7 C10 N6 . 4.9(4) no
C7 C8 C9 C4 . 0.2(4) no
